data_4312642
loop_
_publ_author_name
'Dong Mok Shin'
'In Su Lee'
'Dahye Cho'
'Young Keun Chung'

_publ_section_title
;
 Three Topological Isomeric Coordination Polymer Networks from the
 Assembly of a Rigid Linear Spacer and a Square Planar Metal Node:
 Structures, Isomerism Control, and Solid-to-Solid Transformation
;
_journal_name_full 'Inorganic Chemistry'
_journal_page_first 7722
_journal_page_last 7724
_journal_paper_doi 10.1021/ic035111o
_journal_volume 42
_journal_year 2003
_chemical_formula_sum 'C42 H36 Co1.5 N9 S3'
_chemical_formula_weight 851.37
_chemical_name_systematic
; 
 ? 
;
_space_group_IT_number 15
_symmetry_cell_setting monoclinic
_symmetry_space_group_name_Hall '-C 2yc'
_symmetry_space_group_name_H-M 'C 1 2/c 1'
_atom_sites_solution_hydrogens geom
_atom_sites_solution_primary direct
_atom_sites_solution_secondary difmap
_audit_creation_method SHELXL-97
_cell_angle_alpha 90.00
_cell_angle_beta 108.4899(16)
_cell_angle_gamma 90.00
_cell_formula_units_Z 8
_cell_length_a 19.5758(6)
_cell_length_b 19.3887(6)
_cell_length_c 27.3461(6)
_cell_measurement_temperature 298(2)
_cell_measurement_theta_max 27.50
_cell_measurement_theta_min 1.52
_cell_volume 9843.4(5)
_computing_cell_refinement 'HKL Scalepack (Otwinowski & Minor 1997)'
_computing_data_collection 'Collect (Nonius BV, 1997-2000)'
_computing_data_reduction 'HKL Denzo and Scalepack (Otwinowski & Minor 1997)'
_computing_structure_refinement 'SHELXL-97 (Sheldrick, 1997)'
_computing_structure_solution 'SHELXS-97 (Sheldrick, 1990)'
_diffrn_ambient_temperature 298(2)
_diffrn_detector_area_resol_mean 9
_diffrn_measured_fraction_theta_full 0.993
_diffrn_measured_fraction_theta_max 0.993
_diffrn_measurement_device_type KappaCCD
_diffrn_measurement_method CCD
_diffrn_radiation_monochromator graphite
_diffrn_radiation_source 'fine-focus sealed tube'
_diffrn_radiation_type MoK\a
_diffrn_radiation_wavelength 0.71073
_diffrn_reflns_av_R_equivalents 0.0550
_diffrn_reflns_av_sigmaI/netI 0.0893
_diffrn_reflns_limit_h_max 25
_diffrn_reflns_limit_h_min -25
_diffrn_reflns_limit_k_max 23
_diffrn_reflns_limit_k_min -25
_diffrn_reflns_limit_l_max 35
_diffrn_reflns_limit_l_min -35
_diffrn_reflns_number 20267
_diffrn_reflns_theta_full 27.50
_diffrn_reflns_theta_max 27.50
_diffrn_reflns_theta_min 1.52
_exptl_absorpt_coefficient_mu 0.674
_exptl_absorpt_correction_T_max 0.9057
_exptl_absorpt_correction_T_min 0.8770
_exptl_crystal_colour scarlet
_exptl_crystal_density_diffrn 1.149
_exptl_crystal_density_method 'not measured'
_exptl_crystal_description block
_exptl_crystal_F_000 3516
_exptl_crystal_size_max 0.20
_exptl_crystal_size_mid 0.15
_exptl_crystal_size_min 0.15
_refine_diff_density_max 0.942
_refine_diff_density_min -0.759
_refine_diff_density_rms 0.178
_refine_ls_extinction_coef 0.0087(8)
_refine_ls_extinction_expression Fc^*^=kFc[1+0.001xFc^2^\l^3^/sin(2\q)]^-1/4^
_refine_ls_extinction_method SHELXL
_refine_ls_goodness_of_fit_ref 1.088
_refine_ls_hydrogen_treatment mixed
_refine_ls_matrix_type full
_refine_ls_number_parameters 515
_refine_ls_number_reflns 11221
_refine_ls_number_restraints 14
_refine_ls_restrained_S_all 1.100
_refine_ls_R_factor_all 0.1683
_refine_ls_R_factor_gt 0.1180
_refine_ls_shift/su_max 0.004
_refine_ls_shift/su_mean 0.000
_refine_ls_structure_factor_coef Fsqd
_refine_ls_weighting_details 'calc w=1/[\s^2^(Fo^2^)+(0.2000P)^2^+0.0000P] where P=(Fo^2^+2Fc^2^)/3'
_refine_ls_weighting_scheme calc
_refine_ls_wR_factor_gt 0.3179
_refine_ls_wR_factor_ref 0.3418
_reflns_number_gt 5818
_reflns_number_total 11221
_reflns_threshold_expression >2sigma(I)
_cod_data_source_file ic035111osi20030922_044218_2.cif
_cod_data_source_block compound2
_cod_depositor_comments
;
The following automatic conversions were performed:

'_symmetry_cell_setting' value 'MONOCLINIC' changed to 'monoclinic'
according to the built-in table from CIF Core dictionary named
'cif_core.dic' version 2.4.1 from 2010-06-29.

Automatic conversion script
Id: cif_fix_values 1646 2011-03-28 12:23:43Z adriana 
;
_cod_original_formula_sum 'C42 H36 Co1.50 N9 S3'
_cod_database_code 4312642

loop_
_symmetry_equiv_pos_as_xyz
'x, y, z'
'-x, y, -z+1/2'
'x+1/2, y+1/2, z'
'-x+1/2, y+1/2, -z+1/2'
'-x, -y, -z'
'x, -y, z-1/2'
'-x+1/2, -y+1/2, -z'
'x+1/2, -y+1/2, z-1/2'

loop_
_atom_site_label
_atom_site_type_symbol
_atom_site_fract_x
_atom_site_fract_y
_atom_site_fract_z
_atom_site_U_iso_or_equiv
_atom_site_adp_type
_atom_site_occupancy
_atom_site_symmetry_multiplicity
_atom_site_calc_flag
_atom_site_refinement_flags
_atom_site_disorder_assembly
_atom_site_disorder_group
Co1 Co 0.0000 0.38133(5) 0.2500 0.0563(4) Uani 1 2 d S . .
Co2 Co -0.15186(4) 0.97994(4) 0.08221(3) 0.0555(3) Uani 1 1 d . . .
S1 S -0.1332(2) 0.3542(2) 0.07184(13) 0.1611(14) Uani 1 1 d . . .
S2 S 0.0263(2) 1.1537(2) 0.1333(3) 0.249(3) Uani 1 1 d . . .
S3 S -0.2893(10) 0.7774(7) 0.0615(6) 0.118(8) Uani 0.169(11) 1 d P A 1
S3' S -0.3574(11) 0.8371(13) 0.0663(8) 0.701(14) Uani 0.831(11) 1 d PD A 2
N1 N 0.0747(3) 0.4651(2) 0.2470(3) 0.0706(15) Uani 1 1 d . . .
N2 N 0.0779(3) 0.3014(3) 0.2477(2) 0.0664(13) Uani 1 1 d . . .
N3 N -0.0403(3) 0.3794(3) 0.1705(3) 0.0761(15) Uani 1 1 d . . .
N4 N -0.2259(3) 1.0680(3) 0.07852(17) 0.0618(13) Uani 1 1 d . . .
N5 N -0.0780(3) 0.8927(3) 0.08598(19) 0.0640(13) Uani 1 1 d . . .
N6 N -0.1489(3) 0.9658(3) 0.16321(17) 0.0680(14) Uani 1 1 d . . .
N7 N -0.1575(3) 1.0027(3) 0.00266(18) 0.0724(15) Uani 1 1 d . . .
N8 N -0.0648(3) 1.0429(4) 0.1054(2) 0.0714(14) Uani 1 1 d . . .
N9 N -0.2374(3) 0.9125(3) 0.0573(2) 0.0782(15) Uani 1 1 d . A .
C1 C 0.0977(6) 0.5071(4) 0.2897(5) 0.121(3) Uani 1 1 d . . .
H1 H 0.0791 0.5001 0.3167 0.146 Uiso 1 1 calc R . .
C2 C 0.1469(7) 0.5585(5) 0.2940(6) 0.154(5) Uani 1 1 d D . .
H2 H 0.1619 0.5847 0.3240 0.184 Uiso 1 1 calc R . .
C3 C 0.1752(5) 0.5724(5) 0.2534(7) 0.154(6) Uani 1 1 d D . .
C4 C 0.1454(6) 0.5334(5) 0.2092(5) 0.130(4) Uani 1 1 d D . .
H4 H 0.1566 0.5426 0.1793 0.156 Uiso 1 1 calc R . .
C5 C 0.0987(4) 0.4806(4) 0.2104(4) 0.101(3) Uani 1 1 d . . .
H5 H 0.0830 0.4533 0.1810 0.121 Uiso 1 1 calc R . .
C6 C 0.2337(8) 0.6201(7) 0.2725(9) 0.40(2) Uani 1 1 d D . .
C7 C 0.2765(8) 0.6436(9) 0.3267(9) 0.303(17) Uani 1 1 d D . .
H7A H 0.3246 0.6555 0.3277 0.454 Uiso 1 1 calc R . .
H7B H 0.2783 0.6071 0.3507 0.454 Uiso 1 1 calc R . .
H7C H 0.2537 0.6833 0.3357 0.454 Uiso 1 1 calc R . .
C8 C 0.1005(4) 0.2532(3) 0.2838(3) 0.090(2) Uani 1 1 d . . .
H8 H 0.0788 0.2507 0.3095 0.108 Uiso 1 1 calc R . .
C9 C 0.1541(5) 0.2070(4) 0.2852(4) 0.115(3) Uani 1 1 d D . .
H9 H 0.1694 0.1758 0.3124 0.138 Uiso 1 1 calc R . .
C11 C 0.1617(4) 0.2542(5) 0.2107(4) 0.109(3) Uani 1 1 d . . .
H11 H 0.1814 0.2568 0.1839 0.131 Uiso 1 1 calc R . .
C10 C 0.1858(4) 0.2065(4) 0.2459(5) 0.123(4) Uani 1 1 d D . .
C12 C 0.1092(4) 0.3005(4) 0.2113(3) 0.089(2) Uani 1 1 d . . .
H12 H 0.0949 0.3328 0.1849 0.107 Uiso 1 1 calc R . .
C13 C 0.2418(6) 0.1520(6) 0.2531(7) 0.171(6) Uani 1 1 d D . .
H13 H 0.2625 0.1408 0.2877 0.205 Uiso 1 1 calc R . .
C14 C -0.2112(4) 1.1322(4) 0.0705(2) 0.0703(17) Uani 1 1 d . . .
H14 H -0.1659 1.1402 0.0674 0.084 Uiso 1 1 calc R . .
C15 C -0.2539(4) 1.1881(4) 0.0662(3) 0.0760(18) Uani 1 1 d . . .
H15 H -0.2380 1.2316 0.0604 0.091 Uiso 1 1 calc R . .
C16 C -0.3219(4) 1.1791(3) 0.0706(3) 0.0733(17) Uani 1 1 d . . .
C17 C -0.3399(5) 1.1114(4) 0.0778(4) 0.097(3) Uani 1 1 d . . .
H17 H -0.3852 1.1015 0.0802 0.116 Uiso 1 1 calc R . .
C18 C -0.2915(4) 1.0591(4) 0.0816(3) 0.085(2) Uani 1 1 d . . .
H18 H -0.3056 1.0146 0.0866 0.102 Uiso 1 1 calc R . .
C19 C -0.3747(4) 1.2379(4) 0.0627(3) 0.083(2) Uani 1 1 d D . .
C20 C -0.3710(5) 1.2921(4) 0.0254(4) 0.113(3) Uani 1 1 d D . .
H20A H -0.3994 1.3311 0.0288 0.170 Uiso 1 1 calc R . .
H20B H -0.3894 1.2742 -0.0090 0.170 Uiso 1 1 calc R . .
H20C H -0.3218 1.3061 0.0322 0.170 Uiso 1 1 calc R . .
C21 C -0.0205(4) 0.8831(4) 0.1272(3) 0.0800(19) Uani 1 1 d . . .
H21 H -0.0150 0.9115 0.1556 0.096 Uiso 1 1 calc R . .
C22 C 0.0315(4) 0.8338(4) 0.1305(3) 0.087(2) Uani 1 1 d . . .
H22 H 0.0699 0.8284 0.1607 0.105 Uiso 1 1 calc R . .
C23 C 0.0254(4) 0.7923(4) 0.0879(3) 0.085(2) Uani 1 1 d D . .
C24 C -0.0330(6) 0.8044(6) 0.0450(4) 0.128(4) Uani 1 1 d . . .
H24 H -0.0390 0.7778 0.0156 0.154 Uiso 1 1 calc R . .
C25 C -0.0813(5) 0.8535(5) 0.0443(4) 0.119(3) Uani 1 1 d . . .
H25 H -0.1188 0.8611 0.0139 0.143 Uiso 1 1 calc R . .
C26 C 0.0814(4) 0.7395(4) 0.0908(4) 0.099(3) Uani 1 1 d D . .
H26 H 0.0862 0.7043 0.1147 0.119 Uiso 1 1 calc R . .
C27 C -0.1009(4) 1.0056(5) -0.0127(3) 0.095(2) Uani 1 1 d . . .
H27 H -0.0558 0.9990 0.0115 0.114 Uiso 1 1 calc R . .
C28 C -0.1051(6) 1.0180(6) -0.0637(3) 0.117(3) Uani 1 1 d . . .
H28 H -0.0631 1.0183 -0.0727 0.140 Uiso 1 1 calc R . .
C29 C -0.1697(6) 1.0298(6) -0.1007(2) 0.131(4) Uani 1 1 d D . .
C30 C -0.2272(6) 1.0257(6) -0.0847(3) 0.124(4) Uani 1 1 d . . .
H30 H -0.2728 1.0308 -0.1086 0.149 Uiso 1 1 calc R . .
C31 C -0.2213(4) 1.0141(5) -0.0338(2) 0.097(3) Uani 1 1 d . . .
H31 H -0.2629 1.0141 -0.0243 0.117 Uiso 1 1 calc R . .
C32 C -0.1828(9) 1.0532(10) -0.1546(3) 0.438(7) Uani 1 1 d D . .
C33 C -0.2354(5) 1.1167(5) -0.1810(3) 0.100(3) Uani 1 1 d D . .
H33A H -0.2214 1.1347 -0.2091 0.150 Uiso 1 1 calc R . .
H33B H -0.2317 1.1523 -0.1559 0.150 Uiso 1 1 calc R . .
H33C H -0.2842 1.1006 -0.1937 0.150 Uiso 1 1 calc R . .
C34 C -0.1165(5) 1.0103(5) 0.1996(3) 0.101(3) Uani 1 1 d . . .
H34 H -0.0890 1.0454 0.1921 0.121 Uiso 1 1 calc R . .
C35 C -0.1224(6) 1.0064(6) 0.2493(3) 0.114(3) Uani 1 1 d . . .
H35 H -0.0984 1.0394 0.2733 0.136 Uiso 1 1 calc R . .
C36 C -0.1595(5) 0.9592(5) 0.2641(3) 0.104(3) Uani 1 1 d D . .
C38 C -0.1856(6) 0.9170(6) 0.1763(3) 0.127(4) Uani 1 1 d . . .
H38 H -0.2093 0.8843 0.1519 0.153 Uiso 1 1 calc R . .
C37 C -0.1903(8) 0.9126(7) 0.2266(4) 0.158(5) Uani 1 1 d . . .
H37 H -0.2158 0.8761 0.2345 0.189 Uiso 1 1 calc R . .
C39 C -0.1631(8) 0.9621(7) 0.3178(4) 0.171(7) Uani 1 1 d D . .
H39 H -0.1293 0.9955 0.3338 0.205 Uiso 1 1 calc R . .
C01 C -0.0777(4) 0.3685(4) 0.1294(4) 0.088(2) Uani 1 1 d . . .
C02 C -0.0270(4) 1.0888(4) 0.1163(3) 0.081(2) Uani 1 1 d . . .
C03 C -0.2810(12) 0.8704(10) 0.0581(6) 0.261(12) Uani 1 1 d D . .

loop_
_atom_site_aniso_label
_atom_site_aniso_U_11
_atom_site_aniso_U_22
_atom_site_aniso_U_33
_atom_site_aniso_U_23
_atom_site_aniso_U_13
_atom_site_aniso_U_12
Co1 0.0365(5) 0.0363(6) 0.0957(8) 0.000 0.0206(5) 0.000
Co2 0.0612(5) 0.0682(6) 0.0421(4) 0.0029(3) 0.0237(3) 0.0247(4)
S1 0.149(3) 0.161(3) 0.121(2) 0.0004(19) -0.0315(19) -0.009(2)
S2 0.126(3) 0.112(3) 0.433(9) -0.036(4) -0.021(4) -0.027(2)
S3 0.142(15) 0.060(9) 0.125(12) 0.003(7) 0.004(9) -0.030(8)
S3' 0.533(15) 0.77(2) 0.58(3) 0.33(3) -0.130(19) -0.508
N1 0.042(2) 0.042(3) 0.131(5) -0.004(3) 0.031(3) -0.005(2)
N2 0.048(3) 0.048(3) 0.105(4) -0.007(3) 0.027(3) 0.000(2)
N3 0.055(3) 0.068(4) 0.106(4) 0.006(3) 0.025(3) -0.006(3)
N4 0.073(3) 0.069(3) 0.055(3) 0.010(2) 0.038(2) 0.023(3)
N5 0.062(3) 0.066(3) 0.070(3) -0.012(2) 0.029(2) 0.012(2)
N6 0.086(4) 0.079(4) 0.045(2) 0.008(2) 0.029(2) 0.033(3)
N7 0.062(3) 0.111(4) 0.048(3) 0.003(3) 0.023(2) 0.025(3)
N8 0.069(3) 0.086(4) 0.061(3) -0.001(3) 0.023(3) 0.010(3)
N9 0.072(3) 0.083(4) 0.082(4) -0.009(3) 0.028(3) 0.008(3)
C1 0.134(8) 0.064(5) 0.165(9) -0.025(5) 0.045(7) -0.045(5)
C2 0.139(9) 0.083(7) 0.227(14) -0.030(7) 0.042(9) -0.067(7)
C3 0.088(6) 0.060(5) 0.34(2) -0.027(8) 0.107(10) -0.029(5)
C4 0.137(9) 0.085(6) 0.210(12) 0.022(7) 0.115(9) -0.020(6)
C5 0.079(5) 0.078(5) 0.156(8) -0.009(5) 0.053(5) -0.028(4)
C6 0.191(17) 0.120(12) 1.00(8) -0.12(2) 0.36(3) -0.106(12)
C7 0.110(11) 0.129(13) 0.64(5) 0.02(2) 0.079(19) -0.063(10)
C8 0.086(5) 0.044(4) 0.135(7) 0.002(4) 0.029(4) 0.027(4)
C9 0.093(6) 0.066(5) 0.163(9) -0.011(5) 0.007(6) 0.035(5)
C11 0.066(5) 0.076(5) 0.198(10) -0.028(6) 0.060(6) 0.016(4)
C10 0.059(4) 0.057(5) 0.240(12) -0.039(6) 0.030(6) 0.021(4)
C12 0.069(4) 0.064(4) 0.139(7) -0.006(4) 0.039(4) 0.004(4)
C13 0.113(9) 0.107(9) 0.31(2) -0.065(11) 0.090(11) -0.022(7)
C14 0.063(4) 0.074(4) 0.077(4) 0.022(3) 0.028(3) 0.024(3)
C15 0.077(4) 0.059(4) 0.096(5) 0.019(3) 0.033(4) 0.017(3)
C16 0.078(4) 0.055(4) 0.094(5) 0.007(3) 0.037(4) 0.021(3)
C17 0.086(5) 0.081(5) 0.147(7) 0.012(5) 0.069(5) 0.027(4)
C18 0.082(5) 0.061(4) 0.136(6) 0.017(4) 0.071(5) 0.022(4)
C19 0.093(5) 0.065(4) 0.103(5) 0.013(4) 0.047(4) 0.033(4)
C20 0.120(7) 0.076(5) 0.168(9) 0.024(6) 0.080(6) 0.041(5)
C21 0.072(4) 0.082(5) 0.081(4) 0.003(3) 0.017(3) 0.029(4)
C22 0.068(4) 0.096(6) 0.097(5) 0.006(4) 0.024(4) 0.032(4)
C23 0.068(4) 0.074(5) 0.118(6) -0.008(4) 0.040(4) 0.020(4)
C24 0.143(9) 0.120(8) 0.114(7) -0.045(6) 0.031(6) 0.045(7)
C25 0.114(7) 0.121(7) 0.117(7) -0.048(6) 0.029(5) 0.040(6)
C26 0.102(6) 0.093(6) 0.115(6) 0.011(5) 0.051(5) 0.037(5)
C27 0.085(5) 0.147(7) 0.060(4) 0.001(4) 0.033(4) 0.010(5)
C28 0.125(7) 0.184(10) 0.058(4) -0.016(5) 0.054(5) -0.015(7)
C29 0.131(8) 0.232(13) 0.030(3) 0.000(5) 0.025(4) -0.067(8)
C30 0.108(7) 0.197(11) 0.051(4) 0.025(5) 0.003(4) -0.019(7)
C31 0.070(4) 0.181(9) 0.042(3) 0.007(4) 0.018(3) 0.008(5)
C32 0.465(17) 0.82(3) 0.030(5) -0.076(11) 0.082(9) -0.509
C33 0.121(6) 0.130(7) 0.048(4) 0.019(4) 0.028(4) 0.068(6)
C34 0.135(7) 0.121(7) 0.060(4) -0.013(4) 0.048(5) -0.010(5)
C35 0.139(8) 0.166(9) 0.040(3) -0.010(4) 0.034(4) 0.036(7)
C36 0.146(7) 0.130(7) 0.057(4) 0.034(4) 0.063(5) 0.079(6)
C38 0.186(10) 0.143(8) 0.062(4) 0.002(5) 0.051(5) -0.049(8)
C37 0.261(15) 0.162(10) 0.099(7) 0.020(7) 0.126(9) -0.010(10)
C39 0.230(14) 0.219(13) 0.092(7) 0.071(8) 0.090(8) 0.156(12)
C01 0.076(5) 0.080(5) 0.101(6) 0.005(4) 0.017(4) 0.001(4)
C02 0.075(5) 0.077(5) 0.081(4) 0.001(4) 0.011(4) 0.029(4)
C03 0.40(3) 0.216(18) 0.131(11) -0.011(11) 0.026(15) -0.17(2)

loop_
_atom_type_symbol
_atom_type_description
_atom_type_scat_dispersion_real
_atom_type_scat_dispersion_imag
_atom_type_scat_source
C C 0.0033 0.0016 'International Tables Vol C Tables 4.2.6.8 and 6.1.1.4'
H H 0.0000 0.0000 'International Tables Vol C Tables 4.2.6.8 and 6.1.1.4'
Co Co 0.3494 0.9721 'International Tables Vol C Tables 4.2.6.8 and 6.1.1.4'
N N 0.0061 0.0033 'International Tables Vol C Tables 4.2.6.8 and 6.1.1.4'
S S 0.1246 0.1234 'International Tables Vol C Tables 4.2.6.8 and 6.1.1.4'

loop_
_geom_angle_atom_site_label_1
_geom_angle_atom_site_label_2
_geom_angle_atom_site_label_3
_geom_angle
_geom_angle_site_symmetry_1
_geom_angle_site_symmetry_3
_geom_angle_publ_flag
N3 Co1 N3 177.9(3) 2 . ?
N3 Co1 N2 89.7(2) 2 2 ?
N3 Co1 N2 88.9(2) . 2 ?
N3 Co1 N2 88.9(2) 2 . ?
N3 Co1 N2 89.7(2) . . ?
N2 Co1 N2 89.9(3) 2 . ?
N3 Co1 N1 90.6(2) 2 2 ?
N3 Co1 N1 90.9(2) . 2 ?
N2 Co1 N1 92.53(18) 2 2 ?
N2 Co1 N1 177.55(17) . 2 ?
N3 Co1 N1 90.9(2) 2 . ?
N3 Co1 N1 90.6(2) . . ?
N2 Co1 N1 177.55(17) 2 . ?
N2 Co1 N1 92.53(18) . . ?
N1 Co1 N1 85.1(3) 2 . ?
N8 Co2 N9 177.2(2) . . ?
N8 Co2 N7 87.8(2) . . ?
N9 Co2 N7 91.1(2) . . ?
N8 Co2 N5 88.5(2) . . ?
N9 Co2 N5 88.9(2) . . ?
N7 Co2 N5 91.51(19) . . ?
N8 Co2 N6 90.5(2) . . ?
N9 Co2 N6 90.8(2) . . ?
N7 Co2 N6 175.3(2) . . ?
N5 Co2 N6 92.83(18) . . ?
N8 Co2 N4 91.3(2) . . ?
N9 Co2 N4 91.3(2) . . ?
N7 Co2 N4 88.49(18) . . ?
N5 Co2 N4 179.8(2) . . ?
N6 Co2 N4 87.16(16) . . ?
C5 N1 C1 115.1(7) . . ?
C5 N1 Co1 128.3(6) . . ?
C1 N1 Co1 116.5(6) . . ?
C12 N2 C8 115.1(6) . . ?
C12 N2 Co1 121.6(5) . . ?
C8 N2 Co1 123.2(5) . . ?
C01 N3 Co1 160.9(6) . . ?
C14 N4 C18 113.7(5) . . ?
C14 N4 Co2 124.2(4) . . ?
C18 N4 Co2 122.0(4) . . ?
C21 N5 C25 116.0(6) . . ?
C21 N5 Co2 120.8(4) . . ?
C25 N5 Co2 122.3(5) . . ?
C38 N6 C34 116.3(6) . . ?
C38 N6 Co2 121.5(5) . . ?
C34 N6 Co2 121.8(5) . . ?
C27 N7 C31 115.9(6) . . ?
C27 N7 Co2 123.3(5) . . ?
C31 N7 Co2 120.8(4) . . ?
C02 N8 Co2 165.3(6) . . ?
C03 N9 Co2 160.6(9) . . ?
C2 C1 N1 122.4(11) . . ?
C1 C2 C3 121.0(11) . . ?
C4 C3 C2 114.6(8) . . ?
C4 C3 C6 137.3(14) . . ?
C2 C3 C6 107.7(14) . . ?
C5 C4 C3 118.8(10) . . ?
N1 C5 C4 127.5(10) . . ?
C13 C6 C3 124.4(19) 4 . ?
C13 C6 C7 102.9(12) 4 . ?
C3 C6 C7 132.6(14) . . ?
N2 C8 C9 123.5(8) . . ?
C8 C9 C10 120.2(9) . . ?
C10 C11 C12 123.4(9) . . ?
C11 C10 C9 114.6(7) . . ?
C11 C10 C13 132.5(13) . . ?
C9 C10 C13 112.9(12) . . ?
N2 C12 C11 123.2(8) . . ?
C6 C13 C10 137.3(17) 4_545 . ?
N4 C14 C15 127.9(6) . . ?
C14 C15 C16 118.5(6) . . ?
C15 C16 C17 115.1(6) . . ?
C15 C16 C19 121.8(6) . . ?
C17 C16 C19 122.8(6) . . ?
C18 C17 C16 120.7(7) . . ?
N4 C18 C17 124.1(7) . . ?
C26 C19 C20 124.5(7) 3_455 . ?
C26 C19 C16 118.6(6) 3_455 . ?
C20 C19 C16 116.9(6) . . ?
N5 C21 C22 124.1(7) . . ?
C21 C22 C23 118.8(7) . . ?
C24 C23 C22 116.3(6) . . ?
C24 C23 C26 124.4(7) . . ?
C22 C23 C26 119.2(7) . . ?
C25 C24 C23 121.8(8) . . ?
C24 C25 N5 122.8(9) . . ?
C19 C26 C23 126.2(8) 3_545 . ?
N7 C27 C28 123.0(8) . . ?
C29 C28 C27 121.2(8) . . ?
C30 C29 C28 115.2(7) . . ?
C30 C29 C32 116.5(10) . . ?
C28 C29 C32 128.0(10) . . ?
C29 C30 C31 122.2(8) . . ?
N7 C31 C30 122.4(7) . . ?
C39 C32 C29 132(2) 6_575 . ?
C39 C32 C33 103.4(13) 6_575 . ?
C29 C32 C33 124.2(13) . . ?
N6 C34 C35 121.9(9) . . ?
C36 C35 C34 124.2(9) . . ?
C35 C36 C37 113.0(7) . . ?
C35 C36 C39 118.8(11) . . ?
C37 C36 C39 128.3(11) . . ?
N6 C38 C37 121.6(10) . . ?
C36 C37 C38 123.1(10) . . ?
C32 C39 C36 152(2) 6_576 . ?
N3 C01 S1 177.9(8) . . ?
N8 C02 S2 178.4(8) . . ?
N9 C03 S3' 158(2) . . ?
N9 C03 S3 140(2) . . ?
S3' C03 S3 61.4(13) . . ?

loop_
_geom_bond_atom_site_label_1
_geom_bond_atom_site_label_2
_geom_bond_distance
_geom_bond_site_symmetry_2
_geom_bond_publ_flag
Co1 N3 2.065(7) 2 ?
Co1 N3 2.065(7) . ?
Co1 N2 2.189(5) 2 ?
Co1 N2 2.189(5) . ?
Co1 N1 2.204(5) 2 ?
Co1 N1 2.204(5) . ?
Co2 N8 2.029(7) . ?
Co2 N9 2.062(7) . ?
Co2 N7 2.188(5) . ?
Co2 N5 2.207(5) . ?
Co2 N6 2.214(4) . ?
Co2 N4 2.221(5) . ?
S1 C01 1.628(9) . ?
S2 C02 1.607(10) . ?
S3 C03 1.82(2) . ?
S3' C03 1.707(17) . ?
N1 C5 1.269(11) . ?
N1 C1 1.377(11) . ?
N2 C12 1.325(9) . ?
N2 C8 1.329(9) . ?
N3 C01 1.149(10) . ?
N4 C14 1.312(8) . ?
N4 C18 1.325(8) . ?
N5 C21 1.330(9) . ?
N5 C25 1.354(9) . ?
N6 C38 1.305(10) . ?
N6 C34 1.318(10) . ?
N7 C27 1.304(9) . ?
N7 C31 1.347(9) . ?
N8 C02 1.133(10) . ?
N9 C03 1.188(16) . ?
C1 C2 1.364(12) . ?
C2 C3 1.415(19) . ?
C3 C4 1.390(17) . ?
C3 C6 1.434(13) . ?
C4 C5 1.379(12) . ?
C6 C13 1.147(14) 4 ?
C6 C7 1.522(17) . ?
C8 C9 1.371(10) . ?
C9 C10 1.402(15) . ?
C11 C10 1.309(15) . ?
C11 C12 1.368(10) . ?
C10 C13 1.491(12) . ?
C13 C6 1.147(14) 4_545 ?
C14 C15 1.350(9) . ?
C15 C16 1.386(9) . ?
C16 C17 1.390(10) . ?
C16 C19 1.507(9) . ?
C17 C18 1.368(9) . ?
C19 C26 1.321(10) 3_455 ?
C19 C20 1.484(9) . ?
C21 C22 1.378(9) . ?
C22 C23 1.391(11) . ?
C23 C24 1.373(12) . ?
C23 C26 1.483(9) . ?
C24 C25 1.339(12) . ?
C26 C19 1.321(10) 3_545 ?
C27 C28 1.391(10) . ?
C28 C29 1.366(14) . ?
C29 C30 1.334(13) . ?
C29 C32 1.482(10) . ?
C30 C31 1.377(10) . ?
C32 C39 0.997(17) 6_575 ?
C32 C33 1.620(18) . ?
C34 C35 1.401(10) . ?
C35 C36 1.310(14) . ?
C36 C37 1.354(16) . ?
C36 C39 1.495(10) . ?
C38 C37 1.411(12) . ?
C39 C32 0.997(17) 6_576 ?
